data_7032813
loop_
_publ_author_name
'Jena, Himanshu Sekhar'
'Goswami, Soumyabrata'
'Sanda, Suresh'
'Parshamoni, Srinivasulu'
'Biswas, Soumava'
'Konar, Sanjit'

_publ_section_title
;
 A perception of ferro- and antiferromagnetic interactions in a two
 dimensional Ni(ii) heterochiral coordination polymer showing unusual CO2
 uptake behavior.
;
_journal_issue 45
_journal_name_full 'Dalton transactions (Cambridge, England : 2003)'
_journal_page_first 16996
_journal_page_last 16999
_journal_paper_doi 10.1039/c4dt02496f
_journal_volume 43
_journal_year 2014
_chemical_formula_moiety 'C32 H26 N10 Ni2 O2'
_chemical_formula_sum 'C32 H26 N10 Ni2 O2'
_chemical_formula_weight 700.01
_chemical_name_systematic
; 
 ? 
;
_space_group_IT_number 2
_symmetry_cell_setting triclinic
_symmetry_space_group_name_Hall '-P 1'
_symmetry_space_group_name_H-M 'P -1'
_atom_sites_solution_hydrogens geom
_atom_sites_solution_primary direct
_atom_sites_solution_secondary difmap
_audit_creation_method SHELXL-97
_cell_angle_alpha 84.488(2)
_cell_angle_beta 82.801(2)
_cell_angle_gamma 61.108(2)
_cell_formula_units_Z 2
_cell_length_a 11.4696(4)
_cell_length_b 11.6432(5)
_cell_length_c 13.4883(5)
_cell_measurement_reflns_used 4490
_cell_measurement_temperature 296(2)
_cell_measurement_theta_max 21.50
_cell_measurement_theta_min 2.43
_cell_volume 1563.33(11)
_computing_cell_refinement 'Bruker SMART'
_computing_data_collection 'Bruker SMART'
_computing_data_reduction 'Bruker SAINT'
_computing_molecular_graphics 'Bruker SHELXTL'
_computing_publication_material 'Bruker SHELXTL'
_computing_structure_refinement 'SHELXL-97 (Sheldrick, 1997)'
_computing_structure_solution 'SHELXS-97 (Sheldrick, 1990)'
_diffrn_ambient_temperature 296(2)
_diffrn_measured_fraction_theta_full 1.00
_diffrn_measured_fraction_theta_max 1.00
_diffrn_measurement_device_type 'CCD area detector'
_diffrn_measurement_method 'phi and omega scans'
_diffrn_radiation_monochromator graphite
_diffrn_radiation_source 'fine-focus sealed tube'
_diffrn_radiation_type MoK\a
_diffrn_radiation_wavelength 0.71073
_diffrn_reflns_av_R_equivalents 0.0477
_diffrn_reflns_av_unetI/netI 0.0815
_diffrn_reflns_limit_h_max 14
_diffrn_reflns_limit_h_min -15
_diffrn_reflns_limit_k_max 15
_diffrn_reflns_limit_k_min -15
_diffrn_reflns_limit_l_max 17
_diffrn_reflns_limit_l_min -17
_diffrn_reflns_number 25635
_diffrn_reflns_theta_full 28.37
_diffrn_reflns_theta_max 28.37
_diffrn_reflns_theta_min 1.52
_exptl_absorpt_coefficient_mu 1.252
_exptl_absorpt_correction_T_max 0.702
_exptl_absorpt_correction_T_min 0.594
_exptl_absorpt_correction_type multi-scan
_exptl_absorpt_process_details multi-scan
_exptl_crystal_colour green
_exptl_crystal_density_diffrn 1.487
_exptl_crystal_density_method 'not measured'
_exptl_crystal_description Block
_exptl_crystal_F_000 720.0
_exptl_crystal_size_max 0.45
_exptl_crystal_size_mid 0.35
_exptl_crystal_size_min 0.28
_refine_diff_density_max 0.718
_refine_diff_density_min -0.394
_refine_diff_density_rms 0.075
_refine_ls_extinction_method none
_refine_ls_goodness_of_fit_ref 1.003
_refine_ls_hydrogen_treatment constr
_refine_ls_matrix_type full
_refine_ls_number_parameters 417
_refine_ls_number_reflns 7832
_refine_ls_number_restraints 0
_refine_ls_restrained_S_all 1.003
_refine_ls_R_factor_all 0.1108
_refine_ls_R_factor_gt 0.0510
_refine_ls_shift/su_max 0.001
_refine_ls_shift/su_mean 0.000
_refine_ls_structure_factor_coef Fsqd
_refine_ls_weighting_details 'calc w=1/[\s^2^(Fo^2^)+(0.0660P)^2^+0.0000P] where P=(Fo^2^+2Fc^2^)/3'
_refine_ls_weighting_scheme calc
_refine_ls_wR_factor_gt 0.1172
_refine_ls_wR_factor_ref 0.1378
_reflns_number_gt 6258
_reflns_number_total 7832
_reflns_threshold_expression >2sigma(I)
_cod_data_source_file c4dt02496f2.cif
_cod_data_source_block Complex1
_cod_depositor_comments
;
The following automatic conversions were performed:

'_symmetry_cell_setting' value 'Triclinic' changed to 'triclinic'
according to
/usr/data/users/saulius/crontab/automatic-downloads/rss-feeds/RSC/lib/dictionaries/cif_core.dic
dictionary named 'cif_core.dic' version 2.4.2 from 2011-04-26.

Automatic conversion script
Id: cif_fix_values 2827 2014-09-09 07:05:25Z andrius 

 Adding full bibliography for 7032813.cif.
;
_cod_original_cell_volume 1563.33(10)
_cod_original_sg_symbol_H-M P-1
_cod_database_code 7032813

loop_
_symmetry_equiv_pos_as_xyz
'x, y, z'
'-x, -y, -z'

loop_
_atom_site_label
_atom_site_type_symbol
_atom_site_fract_x
_atom_site_fract_y
_atom_site_fract_z
_atom_site_U_iso_or_equiv
_atom_site_adp_type
_atom_site_occupancy
_atom_site_symmetry_multiplicity
_atom_site_calc_flag
_atom_site_refinement_flags
Ni1 Ni 0.85439(4) 0.03498(4) 0.47877(3) 0.03650(15) Uani 1 1 d .
Ni2 Ni 0.35826(4) 0.51640(4) 0.04573(3) 0.03911(16) Uani 1 1 d .
O1 O 0.4518(2) 0.6285(2) 0.01920(18) 0.0413(6) Uani 1 1 d .
O2 O 0.9849(2) 0.1052(2) 0.43773(16) 0.0369(6) Uani 1 1 d .
N1 N 0.2617(3) 0.4052(3) 0.0375(2) 0.0421(7) Uani 1 1 d .
N2 N 0.2831(3) 0.5817(3) -0.0883(2) 0.0418(7) Uani 1 1 d .
N3 N 0.4177(3) 0.4485(3) 0.1850(3) 0.0528(9) Uani 1 1 d .
N4 N 0.5117(4) 0.3847(4) 0.3470(3) 0.0634(10) Uani 1 1 d .
N5 N 0.7082(3) 0.1798(3) 0.3936(2) 0.0511(9) Uani 1 1 d .
N6 N 0.1805(3) 0.6604(3) 0.1184(2) 0.0520(9) Uani 1 1 d .
N7 N -0.0095(4) 0.7327(4) 0.2478(3) 0.0677(11) Uani 1 1 d .
N8 N 0.7755(3) 0.1633(3) 0.5904(2) 0.0411(7) Uani 1 1 d .
N9 N 0.7198(3) -0.0219(3) 0.5544(2) 0.0455(8) Uani 1 1 d .
N10 N 0.9149(3) -0.0945(3) 0.3663(2) 0.0458(8) Uani 1 1 d .
C1 C 0.2385(4) 0.3329(4) 0.1115(3) 0.0553(11) Uani 1 1 d .
H1 H 0.2739 0.3229 0.1721 0.066 Uiso 1 1 calc R
C2 C 0.1624(5) 0.2715(4) 0.1008(4) 0.0671(13) Uani 1 1 d .
H2 H 0.1484 0.2204 0.1535 0.081 Uiso 1 1 calc R
C3 C 0.1092(4) 0.2866(4) 0.0135(4) 0.0660(13) Uani 1 1 d .
H3 H 0.0570 0.2475 0.0058 0.079 Uiso 1 1 calc R
C4 C 0.1333(4) 0.3604(4) -0.0638(3) 0.0595(12) Uani 1 1 d .
H4 H 0.0990 0.3709 -0.1249 0.071 Uiso 1 1 calc R
C5 C 0.2096(4) 0.4189(4) -0.0490(3) 0.0476(10) Uani 1 1 d .
C6 C 0.2385(4) 0.5002(4) -0.1318(3) 0.0548(11) Uani 1 1 d .
H6 H 0.1555 0.5582 -0.1627 0.066 Uiso 1 1 calc R
C7 C 0.3413(6) 0.4159(5) -0.2108(4) 0.0899(17) Uani 1 1 d .
H7A H 0.3441 0.4701 -0.2684 0.135 Uiso 1 1 calc R
H7B H 0.3180 0.3525 -0.2294 0.135 Uiso 1 1 calc R
H7C H 0.4274 0.3712 -0.1851 0.135 Uiso 1 1 calc R
C8 C 0.2527(4) 0.6953(4) -0.1271(3) 0.0488(10) Uani 1 1 d .
H8 H 0.1994 0.7238 -0.1802 0.059 Uiso 1 1 calc R
C9 C 0.2948(4) 0.7848(4) -0.0951(3) 0.0466(10) Uani 1 1 d .
C10 C 0.2407(4) 0.9119(4) -0.1405(3) 0.0571(11) Uani 1 1 d .
H10 H 0.1781 0.9360 -0.1866 0.068 Uiso 1 1 calc R
C11 C 0.2785(5) 1.0004(4) -0.1183(4) 0.0691(13) Uani 1 1 d .
H11 H 0.2418 1.0839 -0.1490 0.083 Uiso 1 1 calc R
C12 C 0.3713(4) 0.9652(4) -0.0501(3) 0.0604(12) Uani 1 1 d .
H12 H 0.3967 1.0257 -0.0348 0.073 Uiso 1 1 calc R
C13 C 0.4266(4) 0.8427(4) -0.0046(3) 0.0522(10) Uani 1 1 d .
H13 H 0.4887 0.8222 0.0413 0.063 Uiso 1 1 calc R
C14 C 0.3927(4) 0.7462(4) -0.0248(3) 0.0484(10) Uani 1 1 d .
C15 C 0.4668(4) 0.4124(4) 0.2585(3) 0.0462(10) Uani 1 1 d .
C16 C 0.6194(4) 0.2730(4) 0.3673(3) 0.0443(9) Uani 1 1 d .
C17 C 0.0944(4) 0.6983(4) 0.1805(3) 0.0447(9) Uani 1 1 d .
C18 C 0.6913(4) -0.1114(4) 0.5258(3) 0.0594(12) Uani 1 1 d .
H18 H 0.7319 -0.1512 0.4654 0.071 Uiso 1 1 calc R
C19 C 0.6051(5) -0.1472(5) 0.5815(4) 0.0764(14) Uani 1 1 d .
H19 H 0.5883 -0.2107 0.5596 0.092 Uiso 1 1 calc R
C20 C 0.5440(5) -0.0883(5) 0.6698(4) 0.0848(16) Uani 1 1 d .
H20 H 0.4846 -0.1106 0.7088 0.102 Uiso 1 1 calc R
C21 C 0.5717(5) 0.0043(5) 0.6999(4) 0.0774(15) Uani 1 1 d .
H21 H 0.5311 0.0456 0.7598 0.093 Uiso 1 1 calc R
C22 C 0.6604(4) 0.0360(4) 0.6407(3) 0.0528(11) Uani 1 1 d .
C23 C 0.6987(5) 0.1325(4) 0.6731(3) 0.0661(13) Uani 1 1 d .
H23 H 0.6181 0.2129 0.6941 0.079 Uiso 1 1 calc R
C24 C 0.7926(7) 0.0690(6) 0.7639(3) 0.117(2) Uani 1 1 d .
H24A H 0.8775 -0.0009 0.7399 0.175 Uiso 1 1 calc R
H24B H 0.7505 0.0350 0.8155 0.175 Uiso 1 1 calc R
H24C H 0.8057 0.1351 0.7904 0.175 Uiso 1 1 calc R
C25 C 0.7698(4) 0.2752(4) 0.5832(3) 0.0490(10) Uani 1 1 d .
H25 H 0.7141 0.3350 0.6312 0.059 Uiso 1 1 calc R
C26 C 0.8429(4) 0.3185(4) 0.5062(3) 0.0470(10) Uani 1 1 d .
C27 C 0.8091(5) 0.4515(4) 0.5017(4) 0.0709(13) Uani 1 1 d .
H27 H 0.7401 0.5079 0.5458 0.085 Uiso 1 1 calc R
C28 C 0.8747(5) 0.5009(5) 0.4342(4) 0.0820(15) Uani 1 1 d .
H28 H 0.8513 0.5894 0.4332 0.098 Uiso 1 1 calc R
C29 C 0.9752(5) 0.4189(5) 0.3679(4) 0.0733(14) Uani 1 1 d .
H29 H 1.0196 0.4518 0.3212 0.088 Uiso 1 1 calc R
C30 C 1.0104(4) 0.2875(4) 0.3707(3) 0.0569(11) Uani 1 1 d .
H30 H 1.0793 0.2333 0.3256 0.068 Uiso 1 1 calc R
C31 C 0.9466(4) 0.2321(4) 0.4388(3) 0.0416(9) Uani 1 1 d .
C32 C 0.9559(4) -0.1739(4) 0.3096(3) 0.0437(9) Uani 1 1 d .

loop_
_atom_site_aniso_label
_atom_site_aniso_U_11
_atom_site_aniso_U_22
_atom_site_aniso_U_33
_atom_site_aniso_U_23
_atom_site_aniso_U_13
_atom_site_aniso_U_12
Ni1 0.0341(3) 0.0365(3) 0.0369(3) -0.0056(2) 0.0001(2) -0.0153(2)
Ni2 0.0352(3) 0.0395(3) 0.0397(3) -0.0020(2) -0.0042(2) -0.0153(2)
O1 0.0359(13) 0.0366(15) 0.0482(16) 0.0005(13) -0.0060(12) -0.0147(12)
O2 0.0463(14) 0.0310(14) 0.0319(14) -0.0017(11) -0.0008(11) -0.0177(12)
N1 0.0396(17) 0.0420(19) 0.0399(19) -0.0030(16) 0.0006(15) -0.0163(16)
N2 0.0437(18) 0.0373(19) 0.0439(19) -0.0030(16) -0.0054(15) -0.0185(16)
N3 0.046(2) 0.057(2) 0.044(2) 0.0036(18) -0.0052(17) -0.0162(18)
N4 0.061(2) 0.057(2) 0.044(2) -0.0072(19) -0.0107(19) -0.003(2)
N5 0.044(2) 0.047(2) 0.055(2) 0.0011(18) -0.0165(17) -0.0134(18)
N6 0.0428(19) 0.054(2) 0.054(2) -0.0161(18) 0.0005(17) -0.0174(18)
N7 0.068(2) 0.081(3) 0.070(3) -0.039(2) 0.021(2) -0.048(2)
N8 0.0417(17) 0.0395(19) 0.0419(19) -0.0067(15) 0.0053(14) -0.0204(16)
N9 0.0420(18) 0.047(2) 0.051(2) -0.0048(17) -0.0017(16) -0.0238(17)
N10 0.0462(19) 0.048(2) 0.042(2) -0.0105(17) -0.0047(16) -0.0196(17)
C1 0.059(3) 0.053(3) 0.052(3) -0.003(2) 0.000(2) -0.026(2)
C2 0.078(3) 0.071(3) 0.064(3) -0.002(3) 0.011(3) -0.049(3)
C3 0.070(3) 0.067(3) 0.077(3) -0.017(3) 0.002(3) -0.045(3)
C4 0.066(3) 0.063(3) 0.063(3) -0.009(2) -0.009(2) -0.039(3)
C5 0.044(2) 0.043(2) 0.053(3) -0.008(2) 0.000(2) -0.018(2)
C6 0.067(3) 0.056(3) 0.046(3) -0.004(2) -0.009(2) -0.032(2)
C7 0.120(5) 0.101(4) 0.070(3) -0.022(3) 0.007(3) -0.070(4)
C8 0.043(2) 0.057(3) 0.043(2) -0.001(2) -0.0086(19) -0.020(2)
C9 0.042(2) 0.041(2) 0.049(2) -0.007(2) -0.0013(19) -0.013(2)
C10 0.060(3) 0.042(3) 0.057(3) 0.007(2) -0.012(2) -0.015(2)
C11 0.076(3) 0.040(3) 0.081(4) 0.003(2) -0.004(3) -0.022(3)
C12 0.062(3) 0.043(3) 0.079(3) -0.004(2) -0.009(3) -0.026(2)
C13 0.046(2) 0.052(3) 0.058(3) -0.011(2) -0.002(2) -0.022(2)
C14 0.041(2) 0.043(3) 0.056(3) -0.008(2) 0.005(2) -0.017(2)
C15 0.034(2) 0.044(2) 0.050(3) -0.006(2) 0.005(2) -0.0117(19)
C16 0.051(3) 0.054(3) 0.036(2) -0.004(2) 0.000(2) -0.031(2)
C17 0.047(2) 0.040(2) 0.049(3) -0.009(2) -0.013(2) -0.019(2)
C18 0.056(3) 0.064(3) 0.067(3) -0.013(2) 0.001(2) -0.036(2)
C19 0.081(3) 0.078(4) 0.095(4) -0.013(3) 0.007(3) -0.059(3)
C20 0.082(4) 0.101(4) 0.095(4) -0.016(3) 0.024(3) -0.066(3)
C21 0.083(3) 0.091(4) 0.076(3) -0.017(3) 0.025(3) -0.060(3)
C22 0.049(2) 0.052(3) 0.058(3) -0.012(2) 0.013(2) -0.027(2)
C23 0.075(3) 0.062(3) 0.066(3) -0.023(2) 0.030(3) -0.041(3)
C24 0.207(7) 0.167(6) 0.050(3) -0.019(4) 0.021(4) -0.152(6)
C25 0.043(2) 0.048(3) 0.050(3) -0.014(2) 0.0081(19) -0.018(2)
C26 0.045(2) 0.035(2) 0.055(3) -0.004(2) -0.001(2) -0.0150(19)
C27 0.073(3) 0.047(3) 0.086(4) -0.014(3) 0.006(3) -0.024(3)
C28 0.100(4) 0.050(3) 0.099(4) -0.001(3) 0.006(3) -0.042(3)
C29 0.084(4) 0.055(3) 0.081(4) 0.006(3) 0.008(3) -0.039(3)
C30 0.064(3) 0.051(3) 0.056(3) -0.001(2) 0.007(2) -0.031(2)
C31 0.040(2) 0.040(2) 0.041(2) 0.0020(19) -0.0059(18) -0.0162(19)
C32 0.046(2) 0.049(3) 0.041(2) -0.007(2) -0.0018(19) -0.025(2)

loop_
_atom_type_symbol
_atom_type_description
_atom_type_scat_dispersion_real
_atom_type_scat_dispersion_imag
_atom_type_scat_source
C C 0.0033 0.0016 'International Tables Vol C Tables 4.2.6.8 and 6.1.1.4'
H H 0.0000 0.0000 'International Tables Vol C Tables 4.2.6.8 and 6.1.1.4'
N N 0.0061 0.0033 'International Tables Vol C Tables 4.2.6.8 and 6.1.1.4'
O O 0.0106 0.0060 'International Tables Vol C Tables 4.2.6.8 and 6.1.1.4'
Ni Ni 0.3393 1.1124 'International Tables Vol C Tables 4.2.6.8 and 6.1.1.4'

loop_
_geom_angle_atom_site_label_1
_geom_angle_atom_site_label_2
_geom_angle_atom_site_label_3
_geom_angle
_geom_angle_site_symmetry_1
_geom_angle_site_symmetry_3
O2 Ni1 N8 88.05(10) . .
O2 Ni1 N10 97.48(10) . .
N8 Ni1 N10 173.88(11) . .
O2 Ni1 N9 166.23(11) . .
N8 Ni1 N9 79.57(11) . .
N10 Ni1 N9 95.20(12) . .
O2 Ni1 N5 92.95(11) . .
N8 Ni1 N5 86.61(12) . .
N10 Ni1 N5 90.46(12) . .
N9 Ni1 N5 92.32(12) . .
O2 Ni1 O2 81.94(9) . 2_756
N8 Ni1 O2 92.90(10) . 2_756
N10 Ni1 O2 90.49(10) . 2_756
N9 Ni1 O2 92.60(10) . 2_756
N5 Ni1 O2 174.88(10) . 2_756
N2 Ni2 N3 174.35(12) . .
N2 Ni2 O1 88.49(11) . .
N3 Ni2 O1 96.50(11) . .
N2 Ni2 N1 79.29(12) . .
N3 Ni2 N1 95.94(13) . .
O1 Ni2 N1 166.88(11) . .
N2 Ni2 N6 90.69(12) . .
N3 Ni2 N6 86.14(13) . .
O1 Ni2 N6 96.38(11) . .
N1 Ni2 N6 88.59(12) . .
N2 Ni2 O1 93.21(11) . 2_665
N3 Ni2 O1 90.19(11) . 2_665
O1 Ni2 O1 81.03(10) . 2_665
N1 Ni2 O1 94.79(10) . 2_665
N6 Ni2 O1 175.25(10) . 2_665
C14 O1 Ni2 121.1(2) . .
C14 O1 Ni2 119.2(2) . 2_665
Ni2 O1 Ni2 98.97(10) . 2_665
C31 O2 Ni1 121.3(2) . .
C31 O2 Ni1 120.6(2) . 2_756
Ni1 O2 Ni1 98.06(9) . 2_756
C1 N1 C5 118.3(3) . .
C1 N1 Ni2 126.3(3) . .
C5 N1 Ni2 115.2(2) . .
C8 N2 C6 119.0(3) . .
C8 N2 Ni2 124.2(3) . .
C6 N2 Ni2 115.7(2) . .
C15 N3 Ni2 170.2(3) . .
C15 N4 C16 121.6(3) . .
C16 N5 Ni1 164.2(3) . .
C17 N6 Ni2 154.5(3) . .
C32 N7 C17 122.2(3) 1_465 .
C25 N8 C23 119.7(3) . .
C25 N8 Ni1 123.5(3) . .
C23 N8 Ni1 115.6(2) . .
C18 N9 C22 118.5(3) . .
C18 N9 Ni1 126.2(3) . .
C22 N9 Ni1 115.3(2) . .
C32 N10 Ni1 174.0(3) . .
N1 C1 C2 121.8(4) . .
C3 C2 C1 119.6(4) . .
C2 C3 C4 119.1(4) . .
C3 C4 C5 118.8(4) . .
N1 C5 C4 122.4(4) . .
N1 C5 C6 117.2(3) . .
C4 C5 C6 120.4(4) . .
N2 C6 C7 110.9(3) . .
N2 C6 C5 108.6(3) . .
C7 C6 C5 111.6(4) . .
N2 C8 C9 125.2(4) . .
C10 C9 C14 119.7(4) . .
C10 C9 C8 117.2(4) . .
C14 C9 C8 122.9(3) . .
C11 C10 C9 121.3(4) . .
C10 C11 C12 119.5(4) . .
C13 C12 C11 121.0(4) . .
C12 C13 C14 122.3(4) . .
O1 C14 C13 119.8(4) . .
O1 C14 C9 124.2(3) . .
C13 C14 C9 116.1(4) . .
N3 C15 N4 173.0(4) . .
N5 C16 N4 173.8(4) . .
N6 C17 N7 173.1(4) . .
N9 C18 C19 122.8(4) . .
C20 C19 C18 119.0(4) . .
C19 C20 C21 118.9(4) . .
C20 C21 C22 119.6(4) . .
N9 C22 C21 121.2(4) . .
N9 C22 C23 117.3(3) . .
C21 C22 C23 121.4(4) . .
N8 C23 C22 109.7(3) . .
N8 C23 C24 107.4(3) . .
C22 C23 C24 110.1(4) . .
N8 C25 C26 125.7(4) . .
C27 C26 C31 119.7(4) . .
C27 C26 C25 117.3(4) . .
C31 C26 C25 123.0(3) . .
C28 C27 C26 121.8(4) . .
C27 C28 C29 119.5(4) . .
C28 C29 C30 119.9(4) . .
C29 C30 C31 122.8(4) . .
O2 C31 C30 119.9(3) . .
O2 C31 C26 123.6(3) . .
C30 C31 C26 116.4(3) . .
N10 C32 N7 173.0(4) . 1_645

loop_
_geom_bond_atom_site_label_1
_geom_bond_atom_site_label_2
_geom_bond_distance
_geom_bond_site_symmetry_2
Ni1 O2 2.025(2) .
Ni1 N8 2.026(3) .
Ni1 N10 2.054(3) .
Ni1 N9 2.080(3) .
Ni1 N5 2.087(3) .
Ni1 O2 2.143(2) 2_756
Ni2 N2 2.021(3) .
Ni2 N3 2.033(3) .
Ni2 O1 2.036(2) .
Ni2 N1 2.087(3) .
Ni2 N6 2.107(3) .
Ni2 O1 2.148(2) 2_665
O1 C14 1.318(4) .
O1 Ni2 2.148(2) 2_665
O2 C31 1.324(4) .
O2 Ni1 2.143(2) 2_756
N1 C1 1.329(5) .
N1 C5 1.338(4) .
N2 C8 1.270(4) .
N2 C6 1.469(4) .
N3 C15 1.144(5) .
N4 C15 1.310(5) .
N4 C16 1.325(5) .
N5 C16 1.136(5) .
N6 C17 1.147(4) .
N7 C32 1.307(5) 1_465
N7 C17 1.320(5) .
N8 C25 1.268(4) .
N8 C23 1.459(4) .
N9 C18 1.334(5) .
N9 C22 1.335(5) .
N10 C32 1.134(4) .
C1 C2 1.396(5) .
C2 C3 1.352(6) .
C3 C4 1.374(6) .
C4 C5 1.384(5) .
C5 C6 1.503(5) .
C6 C7 1.503(6) .
C8 C9 1.459(5) .
C9 C10 1.409(5) .
C9 C14 1.435(5) .
C10 C11 1.365(5) .
C11 C12 1.378(6) .
C12 C13 1.367(5) .
C13 C14 1.413(5) .
C18 C19 1.366(5) .
C19 C20 1.364(6) .
C20 C21 1.369(6) .
C21 C22 1.383(5) .
C22 C23 1.505(5) .
C23 C24 1.611(7) .
C25 C26 1.458(5) .
C26 C27 1.400(5) .
C26 C31 1.414(5) .
C27 C28 1.369(6) .
C28 C29 1.372(6) .
C29 C30 1.378(6) .
C30 C31 1.403(5) .
C32 N7 1.307(5) 1_645
